data_2239413
loop_
_publ_author_name
'Belghith, Yassine'
'Toumi, Hamza'
'Daran, Jean-Claude'
'Nasri, Habib'

_publ_section_title
;
 A one-dimensional polymeric cobalt(III)--potassium complex with
 18-crown-6, cyanide and porphyrinate ligands
;
_journal_issue 3
_journal_name_full 'Acta Crystallographica Section E'
_journal_page_first m104
_journal_page_last m105
_journal_paper_doi 10.1107/S1600536814003596
_journal_volume 70
_journal_year 2014
_chemical_formula_iupac '[Co K (C N)2 (C12 H24 O6) (C64 H64 N8 O4], 2H2 O'
_chemical_formula_moiety 'C78 H88 Co1 K1 N10 O10, 2(H2 O)'
_chemical_formula_sum 'C78 H92 Co K N10 O12'
_chemical_formula_weight 1459.70
_chemical_name_systematic
;
<i>catena</i>-poly[[dicyanido-2\k^2^<i>C</i>-(1,4,7,10,13,16-\
hexaoxacyclooctadecane-1\k^6^<i>O</i>){\m~3~-\
(2\a,2\b)-5,10,15,20-tetrakis[2-(2,2-\
dimethylpropanamido)phenyl]porphyrinato-\
1\k<i>O</i>^5^:2\k^4^<i>N</i>,<i>N</i>',<i>N</i>'',<i>N</i>''':\
1'\k<i>O</i>^15^}cobalt(III)potassium] dihydrate]
;
_space_group_IT_number 2
_symmetry_cell_setting triclinic
_symmetry_space_group_name_Hall '-P 1'
_symmetry_space_group_name_H-M 'P -1'
_atom_sites_solution_hydrogens geom
_atom_sites_solution_primary direct
_atom_sites_solution_secondary difmap
_audit_creation_method SHELXL-97
_cell_angle_alpha 98.342(2)
_cell_angle_beta 102.170(2)
_cell_angle_gamma 93.101(2)
_cell_formula_units_Z 1
_cell_length_a 9.1885(3)
_cell_length_b 14.4631(4)
_cell_length_c 14.6845(4)
_cell_measurement_reflns_used 7400
_cell_measurement_temperature 180(2)
_cell_measurement_theta_max 26.1
_cell_measurement_theta_min 2.9
_cell_volume 1880.20(10)
_computing_cell_refinement 'CrysAlis PRO (Agilent, 2012)'
_computing_data_collection 'CrysAlis PRO (Agilent, 2012)'
_computing_data_reduction 'CrysAlis PRO (Agilent, 2012)'
_computing_molecular_graphics 'ORTEPIII (Burnett & Johnson, 1996) and ORTEP-3 for Windows (Farrugia, 2012)'
_computing_publication_material 'WinGX (Farrugia, 2012)'
_computing_structure_refinement 'SHELXL97 (Sheldrick, 2008)'
_computing_structure_solution 'SIR2004 (Burla <i>et al.</i>, 2005)'
_diffrn_ambient_temperature 180(2)
_diffrn_detector_area_resol_mean 16.1978
_diffrn_measured_fraction_theta_full 0.998
_diffrn_measured_fraction_theta_max 0.998
_diffrn_measurement_device_type 'Agilent Xcalibur (Eos, Gemini ultra)'
_diffrn_measurement_method '\w scans'
_diffrn_radiation_monochromator graphite
_diffrn_radiation_source 'Enhance (Mo) X-ray Source'
_diffrn_radiation_type MoK\a
_diffrn_radiation_wavelength 0.71073
_diffrn_reflns_av_R_equivalents 0.0340
_diffrn_reflns_av_sigmaI/netI 0.0243
_diffrn_reflns_limit_h_max 11
_diffrn_reflns_limit_h_min -11
_diffrn_reflns_limit_k_max 17
_diffrn_reflns_limit_k_min -17
_diffrn_reflns_limit_l_max 18
_diffrn_reflns_limit_l_min -18
_diffrn_reflns_number 38025
_diffrn_reflns_theta_full 26.02
_diffrn_reflns_theta_max 26.02
_diffrn_reflns_theta_min 2.95
_exptl_absorpt_coefficient_mu 0.351
_exptl_absorpt_correction_T_max 0.90
_exptl_absorpt_correction_T_min 0.86
_exptl_absorpt_correction_type multi-scan
_exptl_absorpt_process_details '(CrysAlis PRO; Agilent, 2012)'
_exptl_crystal_colour 'dark purple'
_exptl_crystal_density_diffrn 1.289
_exptl_crystal_density_method 'not measured'
_exptl_crystal_description prism
_exptl_crystal_F_000 772
_exptl_crystal_size_max 0.48
_exptl_crystal_size_mid 0.40
_exptl_crystal_size_min 0.30
_refine_diff_density_max 0.384
_refine_diff_density_min -0.255
_refine_ls_extinction_method none
_refine_ls_goodness_of_fit_ref 1.068
_refine_ls_hydrogen_treatment mixed
_refine_ls_matrix_type full
_refine_ls_number_parameters 475
_refine_ls_number_reflns 7400
_refine_ls_number_restraints 2
_refine_ls_restrained_S_all 1.069
_refine_ls_R_factor_all 0.0480
_refine_ls_R_factor_gt 0.0358
_refine_ls_shift/su_max 0.001
_refine_ls_shift/su_mean 0.000
_refine_ls_structure_factor_coef Fsqd
_refine_ls_weighting_details 'calc w=1/[\s^2^(Fo^2^)+(0.0598P)^2^+0.4188P] where P=(Fo^2^+2Fc^2^)/3'
_refine_ls_weighting_scheme calc
_refine_ls_wR_factor_gt 0.1001
_refine_ls_wR_factor_ref 0.1049
_reflns_number_gt 5986
_reflns_number_total 7400
_reflns_threshold_expression I>2sigma(I)
_cod_data_source_file xu5770sup1.cf
_cod_data_source_block I
_cod_original_formula_sum 'C78 H92 Co1 K1 N10 O12'
_cod_database_code 2239413
_cod_database_fobs_code 2239413

loop_
_symmetry_equiv_pos_as_xyz
'x, y, z'
'-x, -y, -z'

loop_
_atom_site_type_symbol
_atom_site_label
_atom_site_fract_x
_atom_site_fract_y
_atom_site_fract_z
_atom_site_U_iso_or_equiv
_atom_site_adp_type
_atom_site_calc_flag
_atom_site_refinement_flags
_atom_site_occupancy
_atom_site_symmetry_multiplicity
Co Co 0.5000 1.0000 1.0000 0.02133(10) Uani d S 1 2
N N1 0.52932(15) 0.88932(9) 1.06541(9) 0.0234(3) Uani d . 1 1
N N2 0.39217(15) 0.91778(9) 0.88238(10) 0.0241(3) Uani d . 1 1
N N3 0.94155(17) 0.88392(11) 1.27847(11) 0.0329(3) Uani d . 1 1
H HN3 0.9590 0.9249 1.2424 0.039 Uiso calc R 1 1
N N4 0.57697(19) 0.65256(12) 0.83577(12) 0.0397(4) Uani d . 1 1
H HN4 0.6294 0.6952 0.8815 0.048 Uiso calc R 1 1
N N5 0.7928(2) 0.97203(13) 0.93683(14) 0.0464(4) Uani d . 1 1
O O1 0.97516(19) 0.73834(11) 1.31093(12) 0.0533(4) Uani d . 1 1
O O2 0.5711(2) 0.57652(13) 0.69039(11) 0.0646(5) Uani d . 1 1
C C1 0.66304(19) 0.96624(12) 1.22370(12) 0.0265(4) Uani d . 1 1
C C2 0.60058(19) 0.88825(12) 1.15701(12) 0.0252(4) Uani d . 1 1
C C3 0.6008(2) 0.79372(13) 1.17555(13) 0.0316(4) Uani d . 1 1
H H3 0.6432 0.7742 1.2337 0.038 Uiso calc R 1 1
C C4 0.5306(2) 0.73807(12) 1.09608(13) 0.0315(4) Uani d . 1 1
H H4 0.5144 0.6716 1.0869 0.038 Uiso calc R 1 1
C C5 0.48427(19) 0.79756(12) 1.02721(12) 0.0253(4) Uani d . 1 1
C C6 0.40387(19) 0.76506(12) 0.93650(12) 0.0262(4) Uani d . 1 1
C C7 0.36008(19) 0.82279(12) 0.87009(12) 0.0264(4) Uani d . 1 1
C C8 0.2772(2) 0.78898(13) 0.77591(13) 0.0330(4) Uani d . 1 1
H H8 0.2400 0.7259 0.7503 0.040 Uiso calc R 1 1
C C9 0.2623(2) 0.86297(13) 0.73112(13) 0.0331(4) Uani d . 1 1
H H9 0.2128 0.8623 0.6673 0.040 Uiso calc R 1 1
C C10 0.33430(19) 0.94339(12) 0.79678(12) 0.0260(4) Uani d . 1 1
C C11 0.7262(2) 0.95246(12) 1.32261(12) 0.0303(4) Uani d . 1 1
C C12 0.6505(2) 0.98329(15) 1.39281(14) 0.0403(5) Uani d . 1 1
H H12 0.5619 1.0140 1.3770 0.048 Uiso calc R 1 1
C C13 0.7022(3) 0.96996(16) 1.48480(15) 0.0467(5) Uani d . 1 1
H H13 0.6494 0.9909 1.5319 0.056 Uiso calc R 1 1
C C14 0.8304(3) 0.92624(16) 1.50768(14) 0.0470(5) Uani d . 1 1
H H14 0.8657 0.9165 1.5709 0.056 Uiso calc R 1 1
C C15 0.9088(2) 0.89617(14) 1.43992(14) 0.0394(5) Uani d . 1 1
H H15 0.9978 0.8661 1.4566 0.047 Uiso calc R 1 1
C C16 0.8571(2) 0.91008(13) 1.34684(13) 0.0310(4) Uani d . 1 1
C C17 0.9971(2) 0.79926(14) 1.26544(14) 0.0355(4) Uani d . 1 1
C C18 1.0893(2) 0.78598(16) 1.18982(14) 0.0421(5) Uani d . 1 1
C C19 1.1415(3) 0.68749(19) 1.18373(18) 0.0592(7) Uani d . 1 1
H H19A 1.2030 0.6799 1.2449 0.089 Uiso calc R 1 1
H H19B 1.2006 0.6780 1.1354 0.089 Uiso calc R 1 1
H H19C 1.0544 0.6412 1.1670 0.089 Uiso calc R 1 1
C C20 0.9932(3) 0.7967(2) 1.09392(16) 0.0614(7) Uani d . 1 1
H H20A 0.9085 0.7486 1.0764 0.092 Uiso calc R 1 1
H H20B 1.0536 0.7892 1.0461 0.092 Uiso calc R 1 1
H H20C 0.9560 0.8590 1.0978 0.092 Uiso calc R 1 1
C C21 1.2242(3) 0.85800(19) 1.21753(18) 0.0542(6) Uani d . 1 1
H H21A 1.1904 0.9213 1.2210 0.081 Uiso calc R 1 1
H H21B 1.2852 0.8487 1.1702 0.081 Uiso calc R 1 1
H H21C 1.2839 0.8504 1.2793 0.081 Uiso calc R 1 1
C C22 0.3639(2) 0.66159(12) 0.90657(12) 0.0291(4) Uani d . 1 1
C C23 0.2404(2) 0.61838(14) 0.92750(16) 0.0428(5) Uani d . 1 1
H H23 0.1823 0.6543 0.9634 0.051 Uiso calc R 1 1
C C24 0.1995(3) 0.52378(15) 0.89726(17) 0.0509(6) Uani d . 1 1
H H24 0.1138 0.4950 0.9120 0.061 Uiso calc R 1 1
C C25 0.2836(3) 0.47170(14) 0.84571(16) 0.0467(5) Uani d . 1 1
H H25 0.2553 0.4067 0.8243 0.056 Uiso calc R 1 1
C C26 0.4078(3) 0.51240(14) 0.82480(14) 0.0419(5) Uani d . 1 1
H H26 0.4662 0.4755 0.7898 0.050 Uiso calc R 1 1
C C27 0.4487(2) 0.60767(13) 0.85471(13) 0.0319(4) Uani d . 1 1
C C28 0.6291(2) 0.63779(15) 0.75535(14) 0.0403(5) Uani d . 1 1
C C29 0.7599(2) 0.70560(17) 0.75141(15) 0.0457(5) Uani d . 1 1
C C30 0.8447(3) 0.6566(2) 0.6829(2) 0.0762(9) Uani d . 1 1
H H30A 0.8931 0.6047 0.7094 0.114 Uiso calc R 1 1
H H30B 0.9209 0.7014 0.6722 0.114 Uiso calc R 1 1
H H30C 0.7750 0.6321 0.6228 0.114 Uiso calc R 1 1
C C31 0.6936(3) 0.79227(19) 0.71477(19) 0.0628(7) Uani d . 1 1
H H31A 0.6252 0.7727 0.6531 0.094 Uiso calc R 1 1
H H31B 0.7745 0.8362 0.7084 0.094 Uiso calc R 1 1
H H31C 0.6389 0.8231 0.7595 0.094 Uiso calc R 1 1
C C32 0.8650(3) 0.73621(19) 0.84737(17) 0.0562(6) Uani d . 1 1
H H32A 0.8144 0.7761 0.8885 0.084 Uiso calc R 1 1
H H32B 0.9545 0.7715 0.8397 0.084 Uiso calc R 1 1
H H32C 0.8938 0.6807 0.8757 0.084 Uiso calc R 1 1
C C33 0.6838(2) 0.98363(12) 0.96064(12) 0.0290(4) Uani d . 1 1
K K 0.5000 0.5000 0.5000 0.03158(14) Uani d S 1 2
O O3 0.22357(15) 0.57249(10) 0.52236(9) 0.0391(3) Uani d . 1 1
O O4 0.45230(16) 0.68329(10) 0.47014(10) 0.0403(3) Uani d . 1 1
O O5 0.68531(15) 0.59387(9) 0.41262(10) 0.0381(3) Uani d . 1 1
C C34 0.8311(2) 0.56578(16) 0.41702(15) 0.0428(5) Uani d . 1 1
H H34A 0.8960 0.5911 0.4795 0.051 Uiso calc R 1 1
H H34B 0.8744 0.5901 0.3680 0.051 Uiso calc R 1 1
C C35 0.1781(2) 0.53796(16) 0.59851(15) 0.0436(5) Uani d . 1 1
H H35A 0.0793 0.5594 0.6039 0.052 Uiso calc R 1 1
H H35B 0.2507 0.5630 0.6582 0.052 Uiso calc R 1 1
C C36 0.2412(3) 0.67115(15) 0.53654(16) 0.0464(5) Uani d . 1 1
H H36A 0.3102 0.6946 0.5981 0.056 Uiso calc R 1 1
H H36B 0.1434 0.6963 0.5378 0.056 Uiso calc R 1 1
C C37 0.3018(3) 0.70415(16) 0.45976(17) 0.0497(5) Uani d . 1 1
H H37A 0.2425 0.6726 0.3977 0.060 Uiso calc R 1 1
H H37B 0.2957 0.7726 0.4630 0.060 Uiso calc R 1 1
C C38 0.5214(3) 0.71294(16) 0.40086(16) 0.0470(5) Uani d . 1 1
H H38A 0.5153 0.7812 0.4018 0.056 Uiso calc R 1 1
H H38B 0.4691 0.6800 0.3376 0.056 Uiso calc R 1 1
C C39 0.6799(2) 0.69204(14) 0.42005(16) 0.0445(5) Uani d . 1 1
H H39A 0.7307 0.7161 0.3740 0.053 Uiso calc R 1 1
H H39B 0.7316 0.7230 0.4842 0.053 Uiso calc R 1 1
O O6 0.97562(19) 1.03103(13) 1.16135(13) 0.0560(4) Uani d D 1 1
H H1O6 1.053(2) 1.032(2) 1.136(2) 0.084 Uiso d D 1 1
H H2O6 0.890(2) 1.038(2) 1.1234(17) 0.084 Uiso d D 1 1

loop_
_atom_site_aniso_label
_atom_site_aniso_U_11
_atom_site_aniso_U_22
_atom_site_aniso_U_33
_atom_site_aniso_U_12
_atom_site_aniso_U_13
_atom_site_aniso_U_23
Co 0.02503(18) 0.01677(16) 0.02392(17) 0.00123(12) 0.00987(13) 0.00257(12)
N1 0.0261(7) 0.0199(7) 0.0256(7) 0.0015(5) 0.0096(6) 0.0030(6)
N2 0.0294(8) 0.0185(7) 0.0268(7) 0.0021(6) 0.0119(6) 0.0031(6)
N3 0.0344(9) 0.0331(8) 0.0345(8) 0.0009(7) 0.0114(7) 0.0117(7)
N4 0.0441(10) 0.0353(9) 0.0378(9) -0.0003(7) 0.0152(8) -0.0081(7)
N5 0.0391(10) 0.0504(11) 0.0590(11) 0.0087(8) 0.0280(9) 0.0125(9)
O1 0.0638(10) 0.0423(9) 0.0683(10) 0.0127(8) 0.0343(9) 0.0243(8)
O2 0.0722(12) 0.0741(12) 0.0382(9) -0.0237(9) 0.0190(8) -0.0202(8)
C1 0.0288(9) 0.0280(9) 0.0253(8) 0.0022(7) 0.0111(7) 0.0055(7)
C2 0.0261(9) 0.0244(8) 0.0280(9) 0.0014(7) 0.0112(7) 0.0059(7)
C3 0.0366(10) 0.0274(9) 0.0324(9) 0.0006(8) 0.0077(8) 0.0107(7)
C4 0.0380(10) 0.0218(9) 0.0354(10) 0.0017(7) 0.0082(8) 0.0071(7)
C5 0.0288(9) 0.0200(8) 0.0294(9) 0.0029(7) 0.0111(7) 0.0044(7)
C6 0.0304(9) 0.0201(8) 0.0307(9) 0.0030(7) 0.0131(7) 0.0028(7)
C7 0.0301(9) 0.0214(8) 0.0288(9) 0.0015(7) 0.0109(7) 0.0017(7)
C8 0.0440(11) 0.0220(9) 0.0308(9) -0.0001(8) 0.0081(8) -0.0018(7)
C9 0.0422(11) 0.0287(9) 0.0271(9) 0.0019(8) 0.0073(8) 0.0010(7)
C10 0.0294(9) 0.0242(9) 0.0261(9) 0.0021(7) 0.0115(7) 0.0018(7)
C11 0.0380(10) 0.0261(9) 0.0274(9) -0.0046(7) 0.0099(8) 0.0046(7)
C12 0.0479(12) 0.0417(11) 0.0342(10) 0.0005(9) 0.0169(9) 0.0055(9)
C13 0.0596(14) 0.0496(13) 0.0332(11) -0.0040(11) 0.0203(10) 0.0030(9)
C14 0.0638(15) 0.0462(12) 0.0282(10) -0.0153(11) 0.0082(10) 0.0069(9)
C15 0.0446(12) 0.0362(11) 0.0346(10) -0.0079(9) 0.0027(9) 0.0096(8)
C16 0.0364(10) 0.0272(9) 0.0288(9) -0.0074(7) 0.0074(8) 0.0057(7)
C17 0.0294(10) 0.0406(11) 0.0372(10) 0.0011(8) 0.0064(8) 0.0112(9)
C18 0.0416(12) 0.0512(13) 0.0376(11) 0.0113(10) 0.0129(9) 0.0119(9)
C19 0.0670(16) 0.0624(16) 0.0539(14) 0.0226(13) 0.0226(13) 0.0087(12)
C20 0.0686(17) 0.0807(19) 0.0368(12) 0.0225(14) 0.0115(11) 0.0100(12)
C21 0.0397(12) 0.0689(16) 0.0620(15) 0.0056(11) 0.0215(11) 0.0215(12)
C22 0.0377(10) 0.0211(9) 0.0274(9) 0.0016(7) 0.0059(8) 0.0032(7)
C23 0.0487(12) 0.0308(10) 0.0512(12) -0.0017(9) 0.0213(10) 0.0006(9)
C24 0.0595(14) 0.0321(11) 0.0621(15) -0.0131(10) 0.0230(12) 0.0027(10)
C25 0.0666(15) 0.0200(9) 0.0500(13) -0.0018(9) 0.0085(11) 0.0030(9)
C26 0.0586(13) 0.0252(10) 0.0413(11) 0.0085(9) 0.0116(10) 0.0006(8)
C27 0.0399(10) 0.0247(9) 0.0303(9) 0.0043(8) 0.0071(8) 0.0022(7)
C28 0.0408(11) 0.0446(12) 0.0332(10) 0.0065(9) 0.0081(9) -0.0021(9)
C29 0.0418(12) 0.0561(14) 0.0371(11) -0.0009(10) 0.0137(9) -0.0054(10)
C30 0.0638(17) 0.092(2) 0.0712(18) -0.0076(15) 0.0391(15) -0.0223(16)
C31 0.0665(17) 0.0651(17) 0.0558(15) -0.0081(13) 0.0110(13) 0.0149(13)
C32 0.0459(13) 0.0666(16) 0.0499(14) -0.0052(11) 0.0062(11) -0.0014(12)
C33 0.0339(10) 0.0238(9) 0.0307(9) 0.0018(7) 0.0105(8) 0.0046(7)
K 0.0369(3) 0.0262(3) 0.0338(3) -0.0001(2) 0.0138(2) 0.0039(2)
O3 0.0444(8) 0.0407(8) 0.0360(7) 0.0079(6) 0.0158(6) 0.0073(6)
O4 0.0450(8) 0.0373(8) 0.0433(8) 0.0077(6) 0.0140(6) 0.0143(6)
O5 0.0345(7) 0.0349(7) 0.0473(8) -0.0021(6) 0.0142(6) 0.0086(6)
C34 0.0333(11) 0.0562(13) 0.0420(11) 0.0004(9) 0.0112(9) 0.0149(10)
C35 0.0399(11) 0.0586(14) 0.0377(11) 0.0109(10) 0.0169(9) 0.0104(10)
C36 0.0466(12) 0.0400(12) 0.0550(13) 0.0098(10) 0.0181(10) 0.0029(10)
C37 0.0508(13) 0.0432(12) 0.0599(14) 0.0148(10) 0.0138(11) 0.0182(11)
C38 0.0568(14) 0.0400(12) 0.0509(13) 0.0039(10) 0.0171(11) 0.0220(10)
C39 0.0504(13) 0.0358(11) 0.0506(13) -0.0068(9) 0.0144(10) 0.0170(9)
O6 0.0493(10) 0.0643(11) 0.0697(12) 0.0116(8) 0.0359(9) 0.0250(9)

loop_
_atom_type_symbol
_atom_type_description
_atom_type_scat_dispersion_real
_atom_type_scat_dispersion_imag
_atom_type_scat_source
C C 0.0033 0.0016 'International Tables Vol C Tables 4.2.6.8 and 6.1.1.4'
H H 0.0000 0.0000 'International Tables Vol C Tables 4.2.6.8 and 6.1.1.4'
N N 0.0061 0.0033 'International Tables Vol C Tables 4.2.6.8 and 6.1.1.4'
O O 0.0106 0.0060 'International Tables Vol C Tables 4.2.6.8 and 6.1.1.4'
Co Co 0.3494 0.9721 'International Tables Vol C Tables 4.2.6.8 and 6.1.1.4'
K K 0.2009 0.2494 'International Tables Vol C Tables 4.2.6.8 and 6.1.1.4'

loop_
_geom_angle_atom_site_label_1
_geom_angle_atom_site_label_2
_geom_angle_atom_site_label_3
_geom_angle_site_symmetry_1
_geom_angle_site_symmetry_3
_geom_angle
C33 Co C33 . 2_677 180.0000(10)
C33 Co N2 . . 89.44(7)
C33 Co N2 2_677 . 90.56(7)
C33 Co N2 . 2_677 90.56(7)
C33 Co N2 2_677 2_677 89.44(7)
N2 Co N2 . 2_677 180.0000(10)
C33 Co N1 . . 89.73(6)
C33 Co N1 2_677 . 90.27(7)
N2 Co N1 . . 90.40(6)
N2 Co N1 2_677 . 89.60(6)
C33 Co N1 . 2_677 90.27(7)
C33 Co N1 2_677 2_677 89.73(6)
N2 Co N1 . 2_677 89.60(6)
N2 Co N1 2_677 2_677 90.40(6)
N1 Co N1 . 2_677 180.0000(10)
C5 N1 C2 . . 105.66(14)
C5 N1 Co . . 126.80(11)
C2 N1 Co . . 127.53(11)
C7 N2 C10 . . 105.43(14)
C7 N2 Co . . 126.81(12)
C10 N2 Co . . 127.76(11)
C17 N3 C16 . . 123.67(16)
C17 N3 HN3 . . 118.2
C16 N3 HN3 . . 118.2
C28 N4 C27 . . 127.75(17)
C28 N4 HN4 . . 116.1
C27 N4 HN4 . . 116.1
C28 O2 K . . 152.04(16)
C10 C1 C2 2_677 . 122.97(16)
C10 C1 C11 2_677 . 118.31(15)
C2 C1 C11 . . 118.70(15)
N1 C2 C1 . . 126.06(15)
N1 C2 C3 . . 109.87(15)
C1 C2 C3 . . 124.07(16)
C4 C3 C2 . . 107.40(16)
C4 C3 H3 . . 126.3
C2 C3 H3 . . 126.3
C3 C4 C5 . . 107.01(16)
C3 C4 H4 . . 126.5
C5 C4 H4 . . 126.5
N1 C5 C6 . . 126.14(15)
N1 C5 C4 . . 110.06(15)
C6 C5 C4 . . 123.80(16)
C5 C6 C7 . . 123.56(16)
C5 C6 C22 . . 118.87(15)
C7 C6 C22 . . 117.55(16)
N2 C7 C6 . . 126.18(16)
N2 C7 C8 . . 110.27(15)
C6 C7 C8 . . 123.51(16)
C9 C8 C7 . . 106.85(16)
C9 C8 H8 . . 126.6
C7 C8 H8 . . 126.6
C8 C9 C10 . . 107.43(16)
C8 C9 H9 . . 126.3
C10 C9 H9 . . 126.3
N2 C10 C1 . 2_677 126.01(16)
N2 C10 C9 . . 110.00(15)
C1 C10 C9 2_677 . 123.91(16)
C16 C11 C12 . . 119.00(17)
C16 C11 C1 . . 122.11(16)
C12 C11 C1 . . 118.89(17)
C13 C12 C11 . . 121.1(2)
C13 C12 H12 . . 119.5
C11 C12 H12 . . 119.5
C14 C13 C12 . . 119.4(2)
C14 C13 H13 . . 120.3
C12 C13 H13 . . 120.3
C13 C14 C15 . . 120.76(19)
C13 C14 H14 . . 119.6
C15 C14 H14 . . 119.6
C14 C15 C16 . . 119.9(2)
C14 C15 H15 . . 120.1
C16 C15 H15 . . 120.1
C11 C16 C15 . . 119.81(17)
C11 C16 N3 . . 120.22(16)
C15 C16 N3 . . 119.93(18)
O1 C17 N3 . . 122.09(18)
O1 C17 C18 . . 122.41(18)
N3 C17 C18 . . 115.49(17)
C21 C18 C19 . . 109.60(19)
C21 C18 C17 . . 109.07(18)
C19 C18 C17 . . 108.66(18)
C21 C18 C20 . . 110.6(2)
C19 C18 C20 . . 108.8(2)
C17 C18 C20 . . 110.01(17)
C18 C19 H19A . . 109.5
C18 C19 H19B . . 109.5
H19A C19 H19B . . 109.5
C18 C19 H19C . . 109.5
H19A C19 H19C . . 109.5
H19B C19 H19C . . 109.5
C18 C20 H20A . . 109.5
C18 C20 H20B . . 109.5
H20A C20 H20B . . 109.5
C18 C20 H20C . . 109.5
H20A C20 H20C . . 109.5
H20B C20 H20C . . 109.5
C18 C21 H21A . . 109.5
C18 C21 H21B . . 109.5
H21A C21 H21B . . 109.5
C18 C21 H21C . . 109.5
H21A C21 H21C . . 109.5
H21B C21 H21C . . 109.5
C23 C22 C27 . . 118.63(17)
C23 C22 C6 . . 120.80(16)
C27 C22 C6 . . 120.55(16)
C22 C23 C24 . . 121.24(19)
C22 C23 H23 . . 119.4
C24 C23 H23 . . 119.4
C25 C24 C23 . . 119.5(2)
C25 C24 H24 . . 120.3
C23 C24 H24 . . 120.3
C26 C25 C24 . . 120.64(19)
C26 C25 H25 . . 119.7
C24 C25 H25 . . 119.7
C25 C26 C27 . . 119.98(19)
C25 C26 H26 . . 120.0
C27 C26 H26 . . 120.0
C26 C27 C22 . . 120.04(18)
C26 C27 N4 . . 122.02(17)
C22 C27 N4 . . 117.93(16)
O2 C28 N4 . . 121.5(2)
O2 C28 C29 . . 122.94(19)
N4 C28 C29 . . 115.55(17)
C30 C29 C32 . . 109.7(2)
C30 C29 C28 . . 107.74(19)
C32 C29 C28 . . 112.59(19)
C30 C29 C31 . . 110.3(2)
C32 C29 C31 . . 109.3(2)
C28 C29 C31 . . 107.20(18)
C29 C30 H30A . . 109.5
C29 C30 H30B . . 109.5
H30A C30 H30B . . 109.5
C29 C30 H30C . . 109.5
H30A C30 H30C . . 109.5
H30B C30 H30C . . 109.5
C29 C31 H31A . . 109.5
C29 C31 H31B . . 109.5
H31A C31 H31B . . 109.5
C29 C31 H31C . . 109.5
H31A C31 H31C . . 109.5
H31B C31 H31C . . 109.5
C29 C32 H32A . . 109.5
C29 C32 H32B . . 109.5
H32A C32 H32B . . 109.5
C29 C32 H32C . . 109.5
H32A C32 H32C . . 109.5
H32B C32 H32C . . 109.5
N5 C33 Co . . 178.67(17)
O5 K O5 2_666 . 180.0
O5 K O2 2_666 . 72.53(5)
O5 K O2 . . 107.47(5)
O5 K O2 2_666 2_666 107.47(5)
O5 K O2 . 2_666 72.53(5)
O2 K O2 . 2_666 180.0000(10)
O5 K O4 2_666 2_666 60.15(4)
O5 K O4 . 2_666 119.85(4)
O2 K O4 . 2_666 94.94(5)
O2 K O4 2_666 2_666 85.06(5)
O5 K O4 2_666 . 119.85(4)
O5 K O4 . . 60.15(4)
O2 K O4 . . 85.06(5)
O2 K O4 2_666 . 94.94(5)
O4 K O4 2_666 . 180.0
O5 K O3 2_666 2_666 119.74(4)
O5 K O3 . 2_666 60.26(4)
O2 K O3 . 2_666 100.93(5)
O2 K O3 2_666 2_666 79.07(5)
O4 K O3 2_666 2_666 61.01(4)
O4 K O3 . 2_666 118.99(4)
O5 K O3 2_666 . 60.26(4)
O5 K O3 . . 119.74(4)
O2 K O3 . . 79.07(5)
O2 K O3 2_666 . 100.93(5)
O4 K O3 2_666 . 118.99(4)
O4 K O3 . . 61.01(4)
O3 K O3 2_666 . 180.00(5)
C36 O3 C35 . . 111.99(15)
C36 O3 K . . 109.43(12)
C35 O3 K . . 109.30(11)
C38 O4 C37 . . 113.48(16)
C38 O4 K . . 114.07(11)
C37 O4 K . . 114.16(12)
C34 O5 C39 . . 112.95(16)
C34 O5 K . . 118.22(11)
C39 O5 K . . 117.03(11)
O5 C34 C35 . 2_666 108.25(17)
O5 C34 H34A . . 110.0
C35 C34 H34A 2_666 . 110.0
O5 C34 H34B . . 110.0
C35 C34 H34B 2_666 . 110.0
H34A C34 H34B . . 108.4
O3 C35 C34 . 2_666 110.08(16)
O3 C35 H35A . . 109.6
C34 C35 H35A 2_666 . 109.6
O3 C35 H35B . . 109.6
C34 C35 H35B 2_666 . 109.6
H35A C35 H35B . . 108.2
O3 C36 C37 . . 110.25(17)
O3 C36 H36A . . 109.6
C37 C36 H36A . . 109.6
O3 C36 H36B . . 109.6
C37 C36 H36B . . 109.6
H36A C36 H36B . . 108.1
O4 C37 C36 . . 108.89(18)
O4 C37 H37A . . 109.9
C36 C37 H37A . . 109.9
O4 C37 H37B . . 109.9
C36 C37 H37B . . 109.9
H37A C37 H37B . . 108.3
O4 C38 C39 . . 109.51(17)
O4 C38 H38A . . 109.8
C39 C38 H38A . . 109.8
O4 C38 H38B . . 109.8
C39 C38 H38B . . 109.8
H38A C38 H38B . . 108.2
O5 C39 C38 . . 108.63(17)
O5 C39 H39A . . 110.0
C38 C39 H39A . . 110.0
O5 C39 H39B . . 110.0
C38 C39 H39B . . 110.0
H39A C39 H39B . . 108.3
H1O6 O6 H2O6 . . 115(3)

loop_
_geom_bond_atom_site_label_1
_geom_bond_atom_site_label_2
_geom_bond_site_symmetry_2
_geom_bond_distance
_geom_bond_publ_flag
Co N1 . 1.9853(13) y
Co N1 2_677 1.9853(13) ?
Co N2 . 1.9834(14) y
Co N2 2_677 1.9834(14) ?
Co C33 . 1.9129(18) y
Co C33 2_677 1.9129(18) ?
N1 C5 . 1.369(2) ?
N1 C2 . 1.369(2) ?
N2 C7 . 1.367(2) ?
N2 C10 . 1.369(2) ?
N3 C17 . 1.355(2) ?
N3 C16 . 1.416(2) ?
N3 HN3 . 0.8800 ?
N4 C28 . 1.359(2) ?
N4 C27 . 1.413(3) ?
N4 HN4 . 0.8800 ?
N5 C33 . 1.141(2) ?
O1 C17 . 1.213(2) ?
O2 C28 . 1.212(3) ?
O2 K . 2.7789(15) ?
C1 C10 2_677 1.383(2) ?
C1 C2 . 1.390(2) ?
C1 C11 . 1.492(2) ?
C2 C3 . 1.432(2) ?
C3 C4 . 1.334(3) ?
C3 H3 . 0.9500 ?
C4 C5 . 1.433(2) ?
C4 H4 . 0.9500 ?
C5 C6 . 1.381(2) ?
C6 C7 . 1.385(2) ?
C6 C22 . 1.500(2) ?
C7 C8 . 1.432(3) ?
C8 C9 . 1.334(3) ?
C8 H8 . 0.9500 ?
C9 C10 . 1.429(3) ?
C9 H9 . 0.9500 ?
C10 C1 2_677 1.383(2) ?
C11 C16 . 1.383(3) ?
C11 C12 . 1.395(3) ?
C12 C13 . 1.379(3) ?
C12 H12 . 0.9500 ?
C13 C14 . 1.369(3) ?
C13 H13 . 0.9500 ?
C14 C15 . 1.382(3) ?
C14 H14 . 0.9500 ?
C15 C16 . 1.397(3) ?
C15 H15 . 0.9500 ?
C17 C18 . 1.530(3) ?
C18 C21 . 1.520(3) ?
C18 C19 . 1.524(3) ?
C18 C20 . 1.530(3) ?
C19 H19A . 0.9800 ?
C19 H19B . 0.9800 ?
C19 H19C . 0.9800 ?
C20 H20A . 0.9800 ?
C20 H20B . 0.9800 ?
C20 H20C . 0.9800 ?
C21 H21A . 0.9800 ?
C21 H21B . 0.9800 ?
C21 H21C . 0.9800 ?
C22 C23 . 1.378(3) ?
C22 C27 . 1.392(2) ?
C23 C24 . 1.381(3) ?
C23 H23 . 0.9500 ?
C24 C25 . 1.372(3) ?
C24 H24 . 0.9500 ?
C25 C26 . 1.368(3) ?
C25 H25 . 0.9500 ?
C26 C27 . 1.390(3) ?
C26 H26 . 0.9500 ?
C28 C29 . 1.526(3) ?
C29 C30 . 1.519(3) ?
C29 C32 . 1.521(3) ?
C29 C31 . 1.540(4) ?
C30 H30A . 0.9800 ?
C30 H30B . 0.9800 ?
C30 H30C . 0.9800 ?
C31 H31A . 0.9800 ?
C31 H31B . 0.9800 ?
C31 H31C . 0.9800 ?
C32 H32A . 0.9800 ?
C32 H32B . 0.9800 ?
C32 H32C . 0.9800 ?
K O2 2_666 2.7789(15) y
K O3 2_666 2.8633(13) ?
K O3 . 2.8633(13) y
K O4 2_666 2.7917(13) ?
K O4 . 2.7917(13) y
K O5 2_666 2.7505(13) ?
K O5 . 2.7505(13) y
O3 C36 . 1.407(3) ?
O3 C35 . 1.418(2) ?
O4 C38 . 1.411(2) ?
O4 C37 . 1.413(3) ?
O5 C34 . 1.412(2) ?
O5 C39 . 1.412(2) ?
C34 C35 2_666 1.480(3) ?
C34 H34A . 0.9900 ?
C34 H34B . 0.9900 ?
C35 C34 2_666 1.480(3) ?
C35 H35A . 0.9900 ?
C35 H35B . 0.9900 ?
C36 C37 . 1.484(3) ?
C36 H36A . 0.9900 ?
C36 H36B . 0.9900 ?
C37 H37A . 0.9900 ?
C37 H37B . 0.9900 ?
C38 C39 . 1.480(3) ?
C38 H38A . 0.9900 ?
C38 H38B . 0.9900 ?
C39 H39A . 0.9900 ?
C39 H39B . 0.9900 ?
O6 H1O6 . 0.869(10) ?
O6 H2O6 . 0.881(10) ?

loop_
_geom_hbond_atom_site_label_D
_geom_hbond_atom_site_label_H
_geom_hbond_atom_site_label_A
_geom_hbond_site_symmetry_A
_geom_hbond_distance_DH
_geom_hbond_distance_HA
_geom_hbond_distance_DA
_geom_hbond_angle_DHA
_geom_hbond_publ_flag
N3 HN3 O6 1_555 0.88 2.09 2.966(2) 172 yes
O6 H1O6 N5 2_777 0.87 1.95(2) 2.810(3) 172(2) yes
C20 H20C O6 1_555 0.98 2.51 3.413(3) 153 yes
O6 H2O6 Cg2 2_677 0.88 2.73(2) 3.272(2) 121(2) yes
O6 H2O6 Cg3 1_555 0.88 2.81(2) 3.455(2) 131(2) yes
O6 H2O6 Cg5 2_677 0.88 2.81(2) 3.455(2) 131(2) yes
C21 H21B Cg1 1_655 0.98 2.82 3.737(3) 156 yes
